data_8103508
loop_
_publ_author_name
'Giester, G.'

_publ_section_title
;
 New copper selenites. Part B: Cu2 (Se O3)2 . (H2 O) and Tl(III)2 Cu3 (Se
 O3)6
;
_journal_name_full 'Zeitschrift fuer Kristallographie (149,1979-)'
_journal_page_first 305
_journal_page_last 308
_journal_volume 214
_journal_year 1999
_chemical_formula_sum 'Cu2 H2 O7 Se2'
_chemical_name_systematic 'Cu2 (Se O3)2 (H2 O)'
_space_group_IT_number 14
_symmetry_space_group_name_Hall '-P 2ybc'
_symmetry_space_group_name_H-M 'P 1 21/c 1'
_cell_angle_alpha 90
_cell_angle_beta 111.77
_cell_angle_gamma 90
_cell_formula_units_Z 4
_cell_length_a 8.409
_cell_length_b 7.508
_cell_length_c 10.511
_cell_volume 616.281
_citation_journal_id_ASTM ZEKRDZ
_cod_data_source_file Giester_ZEKRDZ_1999_911.cif
_cod_data_source_block H2Cu2O7Se2
_cod_original_cell_volume 616.2811
_cod_original_formula_sum 'H2 Cu2 O7 Se2'
_cod_database_code 8103508

loop_
_symmetry_equiv_pos_as_xyz
x,y,z
-x,y+1/2,-z+1/2
-x,-y,-z
x,-y-1/2,z-1/2

loop_
_atom_site_label
_atom_site_type_symbol
_atom_site_fract_x
_atom_site_fract_y
_atom_site_fract_z
_atom_site_occupancy
_atom_site_U_iso_or_equiv
O1 O-2 0.1283 -0.0977 0.3714 1 0.0
O3 O-2 0.8771 0.1274 0.3226 1 0.0
O6 O-2 0.6765 0.1801 0.9461 1 0.0
Cu2 Cu+2 0.65904 0.21106 0.61099 1 0.0
Se1 Se+4 0.05945 0.0968 0.28538 1 0.0
H1 H+1 0.254 0.262 0.075 1 0.0
Se2 Se+4 0.51255 0.06321 0.82851 1 0.0
O2 O-2 -0.0285 0.0195 0.12104 1 0.0
Cu1 Cu+2 0.92469 0.1998 0.97472 1 0.0
O4 O-2 0.6008 0.0218 0.7115 1 0.0
H2 H+1 0.182 0.389 0.099 1 0.0
O7 O-2 0.163 0.2993 0.0609 1 0.0
O5 O-2 0.5373 0.8571 0.9016 1 0.0
